data_7224317
loop_
_publ_author_name
'Das, Asish R.'
'Kausar, Nazia'
'Roy, Indranil'
'Chattopadhyay, Dipankar'

_publ_section_title
;
 Synthesis of 2,3-dihydroquinazolinones and quinazolin-4(3H)-one catalyzed
 by Graphene Oxide nanosheets in aqueous medium: &#x201C;on-water&#x201D;
 synthesis accompanied by carbocatalysis and selective C-C bond cleavage
;
_journal_name_full 'RSC Adv.'
_journal_paper_doi 10.1039/C6RA00388E
_journal_year 2016
_chemical_formula_moiety 'C12 H14 N2 O'
_chemical_formula_sum 'C12 H14 N2 O'
_chemical_formula_weight 202.25
_chemical_name_systematic
; 
 ? 
;
_space_group_IT_number 61
_symmetry_cell_setting monoclinic
_symmetry_space_group_name_Hall '-P 2ac 2ab'
_symmetry_space_group_name_H-M 'P b c a'
_atom_sites_solution_hydrogens geom
_atom_sites_solution_primary direct
_atom_sites_solution_secondary difmap
_audit_creation_method SHELXL-97
_audit_update_record
;
2015-04-01 deposited with the CCDC.
2016-02-17 downloaded from the CCDC.
;
_cell_angle_alpha 90.00
_cell_angle_beta 90.00
_cell_angle_gamma 90.00
_cell_formula_units_Z 8
_cell_length_a 10.3180(16)
_cell_length_b 12.0004(19)
_cell_length_c 16.682(3)
_cell_measurement_temperature 296(2)
_cell_volume 2065.6(6)
_computing_cell_refinement 'Bruker SMART'
_computing_data_collection 'Bruker SMART'
_computing_data_reduction 'Bruker SAINT'
_computing_molecular_graphics 'Ortep-3 for Windows (Farrugia, 1997)'
_computing_publication_material 'WINGX V1.80.03'
_computing_structure_refinement 'SHELXL-97 (Sheldrick, 1997)'
_computing_structure_solution 'SHELXS-97 (Sheldrick, 1990)'
_diffrn_ambient_temperature 296(2)
_diffrn_measured_fraction_theta_full 0.881
_diffrn_measured_fraction_theta_max 0.881
_diffrn_radiation_monochromator graphite
_diffrn_radiation_source 'fine-focus sealed tube'
_diffrn_radiation_type MoK\a
_diffrn_radiation_wavelength 0.71073
_diffrn_reflns_av_R_equivalents 0.1092
_diffrn_reflns_av_sigmaI/netI 0.0781
_diffrn_reflns_limit_h_max 3
_diffrn_reflns_limit_h_min -12
_diffrn_reflns_limit_k_max 14
_diffrn_reflns_limit_k_min -14
_diffrn_reflns_limit_l_max 16
_diffrn_reflns_limit_l_min -19
_diffrn_reflns_number 4399
_diffrn_reflns_theta_full 26.29
_diffrn_reflns_theta_max 26.29
_diffrn_reflns_theta_min 2.88
_exptl_absorpt_coefficient_mu 0.085
_exptl_crystal_colour colourless
_exptl_crystal_density_diffrn 1.301
_exptl_crystal_density_method 'not measured'
_exptl_crystal_description 'cube shape'
_exptl_crystal_F_000 864
_refine_diff_density_max 0.340
_refine_diff_density_min -0.334
_refine_diff_density_rms 0.051
_refine_ls_extinction_coef 0.011(4)
_refine_ls_extinction_expression Fc^*^=kFc[1+0.001xFc^2^\l^3^/sin(2\q)]^-1/4^
_refine_ls_extinction_method SHELXL
_refine_ls_goodness_of_fit_ref 0.968
_refine_ls_hydrogen_treatment mixed
_refine_ls_matrix_type full
_refine_ls_number_parameters 137
_refine_ls_number_reflns 1850
_refine_ls_number_restraints 0
_refine_ls_restrained_S_all 0.968
_refine_ls_R_factor_all 0.0698
_refine_ls_R_factor_gt 0.0619
_refine_ls_shift/su_max 0.010
_refine_ls_shift/su_mean 0.002
_refine_ls_structure_factor_coef Fsqd
_refine_ls_weighting_details 'calc w=1/[\s^2^(Fo^2^)+(0.1319P)^2^+0.9333P] where P=(Fo^2^+2Fc^2^)/3'
_refine_ls_weighting_scheme calc
_refine_ls_wR_factor_gt 0.1957
_refine_ls_wR_factor_ref 0.2052
_reflns_number_gt 1550
_reflns_number_total 1850
_reflns_threshold_expression >2sigma(I)
_cod_data_source_file c6ra00388e2.cif
_cod_data_source_block nkpn
_cod_original_sg_symbol_Hall '-p 2ac 2ab'
_cod_original_sg_symbol_H-M 'p b c a'
_cod_database_code 7224317

loop_
_symmetry_equiv_pos_as_xyz
'x, y, z'
'x+1/2, -y+1/2, -z'
'-x, y+1/2, -z+1/2'
'-x+1/2, -y, z+1/2'
'-x, -y, -z'
'-x-1/2, y-1/2, z'
'x, -y-1/2, z-1/2'
'x-1/2, y, -z-1/2'

loop_
_atom_site_label
_atom_site_type_symbol
_atom_site_fract_x
_atom_site_fract_y
_atom_site_fract_z
_atom_site_U_iso_or_equiv
_atom_site_adp_type
_atom_site_occupancy
_atom_site_symmetry_multiplicity
_atom_site_calc_flag
_atom_site_refinement_flags
O1 O 0.08324(15) 1.07506(11) 0.08230(9) 0.0418(5) Uani 1 1 d .
N1 N 0.14833(18) 0.91979(14) 0.01750(11) 0.0398(5) Uani 1 1 d .
H1 H 0.0762 0.9179 -0.0083 0.048 Uiso 1 1 calc R
N2 N 0.3075(2) 0.80234(16) 0.07024(11) 0.0452(6) Uani 1 1 d .
H2 H 0.3228 0.7328 0.0782 0.054 Uiso 1 1 calc R
C1 C 0.3972(3) 1.0384(2) 0.24415(15) 0.0544(7) Uani 1 1 d .
H1A H 0.4181 1.0917 0.2825 0.065 Uiso 1 1 calc R
C2 C 0.3027(3) 1.05972(19) 0.18842(15) 0.0468(6) Uani 1 1 d .
H2A H 0.2581 1.1270 0.1900 0.056 Uiso 1 1 calc R
C3 C 0.27288(19) 0.98138(17) 0.12927(13) 0.0358(5) Uani 1 1 d .
C4 C 0.1625(2) 0.99694(17) 0.07466(13) 0.0354(5) Uani 1 1 d .
C5 C 0.2482(2) 0.83848(17) -0.00367(13) 0.0376(6) Uani 1 1 d .
C6 C 0.1896(2) 0.7388(2) -0.04812(16) 0.0478(6) Uani 1 1 d .
H6A H 0.1691 0.6794 -0.0108 0.057 Uiso 1 1 calc R
H6B H 0.1107 0.7606 -0.0756 0.057 Uiso 1 1 calc R
C7 C 0.2885(4) 0.7011(3) -0.1067(2) 0.0852(11) Uani 1 1 d .
H7A H 0.2504 0.6949 -0.1597 0.102 Uiso 1 1 calc R
H7B H 0.3221 0.6287 -0.0914 0.102 Uiso 1 1 calc R
C8 C 0.3957(3) 0.7856(3) -0.1074(2) 0.0728(9) Uani 1 1 d .
H8A H 0.4179 0.8055 -0.1620 0.087 Uiso 1 1 calc R
H8B H 0.4723 0.7557 -0.0814 0.087 Uiso 1 1 calc R
C9 C 0.3471(3) 0.8864(2) -0.06260(15) 0.0513(7) Uani 1 1 d .
H9A H 0.3065 0.9391 -0.0988 0.062 Uiso 1 1 calc R
H9B H 0.4172 0.9233 -0.0344 0.062 Uiso 1 1 calc R
C10 C 0.3393(2) 0.87924(18) 0.12765(13) 0.0383(6) Uani 1 1 d .
C11 C 0.4327(2) 0.8578(2) 0.18634(14) 0.0490(6) Uani 1 1 d .
H11 H 0.4755 0.7896 0.1869 0.059 Uiso 1 1 calc R
C12 C 0.4615(3) 0.9364(2) 0.24286(15) 0.0553(7) Uani 1 1 d .
H12 H 0.5249 0.9216 0.2810 0.066 Uiso 1 1 calc R

loop_
_atom_site_aniso_label
_atom_site_aniso_U_11
_atom_site_aniso_U_22
_atom_site_aniso_U_33
_atom_site_aniso_U_23
_atom_site_aniso_U_13
_atom_site_aniso_U_12
O1 0.0423(9) 0.0324(8) 0.0508(10) -0.0042(6) -0.0029(7) 0.0052(6)
N1 0.0384(10) 0.0361(10) 0.0450(11) -0.0080(8) -0.0095(8) 0.0050(7)
N2 0.0602(12) 0.0336(10) 0.0419(11) -0.0027(8) -0.0106(9) 0.0111(8)
C1 0.0631(15) 0.0589(15) 0.0411(13) -0.0074(11) -0.0086(11) -0.0129(12)
C2 0.0552(14) 0.0405(12) 0.0446(13) -0.0055(10) -0.0021(10) -0.0035(10)
C3 0.0376(11) 0.0355(11) 0.0342(11) 0.0020(8) 0.0005(8) -0.0026(8)
C4 0.0377(11) 0.0303(10) 0.0383(12) 0.0009(8) 0.0023(8) -0.0041(8)
C5 0.0397(11) 0.0326(10) 0.0405(12) -0.0031(8) -0.0043(9) 0.0021(8)
C6 0.0498(12) 0.0415(12) 0.0522(14) -0.0132(11) -0.0057(11) -0.0001(10)
C7 0.093(2) 0.072(2) 0.091(2) -0.0348(19) 0.030(2) -0.0148(18)
C8 0.0666(17) 0.077(2) 0.0747(19) -0.0124(16) 0.0144(16) 0.0015(15)
C9 0.0571(15) 0.0503(14) 0.0466(14) -0.0004(11) 0.0063(11) -0.0022(11)
C10 0.0402(11) 0.0396(11) 0.0351(11) 0.0023(9) 0.0017(8) 0.0012(8)
C11 0.0503(13) 0.0562(14) 0.0404(13) 0.0042(11) -0.0037(10) 0.0101(11)
C12 0.0532(14) 0.0723(18) 0.0404(13) 0.0042(12) -0.0098(11) -0.0009(12)

loop_
_atom_type_symbol
_atom_type_description
_atom_type_scat_dispersion_real
_atom_type_scat_dispersion_imag
_atom_type_scat_source
C C 0.0033 0.0016 'International Tables Vol C Tables 4.2.6.8 and 6.1.1.4'
H H 0.0000 0.0000 'International Tables Vol C Tables 4.2.6.8 and 6.1.1.4'
N N 0.0061 0.0033 'International Tables Vol C Tables 4.2.6.8 and 6.1.1.4'
O O 0.0106 0.0060 'International Tables Vol C Tables 4.2.6.8 and 6.1.1.4'

loop_
_geom_angle_atom_site_label_1
_geom_angle_atom_site_label_2
_geom_angle_atom_site_label_3
_geom_angle
C4 N1 C5 123.87(18)
C4 N1 H1 118.1
C5 N1 H1 118.1
C10 N2 C5 119.77(18)
C10 N2 H2 120.1
C5 N2 H2 120.1
C2 C1 C12 119.5(2)
C2 C1 H1A 120.3
C12 C1 H1A 120.3
C1 C2 C3 120.7(2)
C1 C2 H2A 119.7
C3 C2 H2A 119.7
C2 C3 C10 119.6(2)
C2 C3 C4 121.5(2)
C10 C3 C4 118.48(19)
O1 C4 N1 121.34(19)
O1 C4 C3 122.59(19)
N1 C4 C3 116.02(18)
N2 C5 N1 107.04(18)
N2 C5 C9 112.29(19)
N1 C5 C9 111.98(18)
N2 C5 C6 110.26(18)
N1 C5 C6 111.10(17)
C9 C5 C6 104.23(19)
C7 C6 C5 106.6(2)
C7 C6 H6A 110.4
C5 C6 H6A 110.4
C7 C6 H6B 110.4
C5 C6 H6B 110.4
H6A C6 H6B 108.6
C6 C7 C8 107.8(2)
C6 C7 H7A 110.1
C8 C7 H7A 110.1
C6 C7 H7B 110.1
C8 C7 H7B 110.1
H7A C7 H7B 108.5
C7 C8 C9 107.0(2)
C7 C8 H8A 110.3
C9 C8 H8A 110.3
C7 C8 H8B 110.3
C9 C8 H8B 110.3
H8A C8 H8B 108.6
C8 C9 C5 103.8(2)
C8 C9 H9A 111.0
C5 C9 H9A 111.0
C8 C9 H9B 111.0
C5 C9 H9B 111.0
H9A C9 H9B 109.0
N2 C10 C11 122.1(2)
N2 C10 C3 118.97(19)
C11 C10 C3 118.9(2)
C12 C11 C10 120.4(2)
C12 C11 H11 119.8
C10 C11 H11 119.8
C11 C12 C1 120.9(2)
C11 C12 H12 119.5
C1 C12 H12 119.5

loop_
_geom_bond_atom_site_label_1
_geom_bond_atom_site_label_2
_geom_bond_distance
O1 C4 1.251(3)
N1 C4 1.337(3)
N1 C5 1.462(3)
N1 H1 0.8600
N2 C10 1.370(3)
N2 C5 1.443(3)
N2 H2 0.8600
C1 C2 1.371(4)
C1 C12 1.393(4)
C1 H1A 0.9300
C2 C3 1.397(3)
C2 H2A 0.9300
C3 C10 1.405(3)
C3 C4 1.470(3)
C5 C9 1.529(3)
C5 C6 1.532(3)
C6 C7 1.484(4)
C6 H6A 0.9700
C6 H6B 0.9700
C7 C8 1.501(4)
C7 H7A 0.9700
C7 H7B 0.9700
C8 C9 1.507(4)
C8 H8A 0.9700
C8 H8B 0.9700
C9 H9A 0.9700
C9 H9B 0.9700
C10 C11 1.397(3)
C11 C12 1.366(4)
C11 H11 0.9300
C12 H12 0.9300
